data_4122835
loop_
_publ_author_name
'Zhang, Long'
'Liu, Yuesheng'
'Deng, Liang'

_publ_section_title
;
 Three-Coordinate Cobalt(IV) and Cobalt(V) Imido Complexes with
 N-Heterocyclic Carbene Ligation: Synthesis, Structure, and Their Distinct
 Reactivity in C-H Bond Amination.
;
_journal_issue 44
_journal_name_full 'Journal of the American Chemical Society'
_journal_page_first 15525
_journal_page_last 15528
_journal_paper_doi 10.1021/ja509731z
_journal_volume 136
_journal_year 2014
_chemical_formula_sum 'C29 H42 Co N2 O Si2'
_chemical_formula_weight 549.76
_chemical_name_systematic
; 
 ? 
;
_space_group_IT_number 2
_symmetry_cell_setting triclinic
_symmetry_space_group_name_Hall '-P 1'
_symmetry_space_group_name_H-M 'P -1'
_atom_sites_solution_hydrogens geom
_atom_sites_solution_primary direct
_atom_sites_solution_secondary difmap
_audit_creation_method SHELXL-97
_cell_angle_alpha 95.353(2)
_cell_angle_beta 96.262(2)
_cell_angle_gamma 111.638(2)
_cell_formula_units_Z 2
_cell_length_a 8.8244(12)
_cell_length_b 10.6363(15)
_cell_length_c 17.548(2)
_cell_measurement_reflns_used 3760
_cell_measurement_temperature 140(2)
_cell_measurement_theta_max 30.46
_cell_measurement_theta_min 2.36
_cell_volume 1505.9(3)
_computing_cell_refinement 'Bruker SAINT'
_computing_data_collection 'Bruker APEX2'
_computing_data_reduction 'Bruker SAINT'
_computing_molecular_graphics 'Bruker SHELXTL'
_computing_publication_material 'Bruker SHELXTL'
_computing_structure_refinement 'SHELXL-97 (Sheldrick, 2008)'
_computing_structure_solution 'SHELXS-97 (Sheldrick, 2008)'
_diffrn_ambient_temperature 140(2)
_diffrn_measured_fraction_theta_full 0.983
_diffrn_measured_fraction_theta_max 0.983
_diffrn_measurement_device_type 'Bruker APEX-II CCD'
_diffrn_measurement_method '\f and \w scans'
_diffrn_radiation_monochromator graphite
_diffrn_radiation_source 'fine-focus sealed tube'
_diffrn_radiation_type MoK\a
_diffrn_radiation_wavelength 0.71073
_diffrn_reflns_av_R_equivalents 0.0313
_diffrn_reflns_av_sigmaI/netI 0.0640
_diffrn_reflns_limit_h_max 12
_diffrn_reflns_limit_h_min -10
_diffrn_reflns_limit_k_max 11
_diffrn_reflns_limit_k_min -15
_diffrn_reflns_limit_l_max 25
_diffrn_reflns_limit_l_min -25
_diffrn_reflns_number 15109
_diffrn_reflns_theta_full 30.59
_diffrn_reflns_theta_max 30.59
_diffrn_reflns_theta_min 1.18
_exptl_absorpt_coefficient_mu 0.672
_exptl_absorpt_correction_T_max 0.9801
_exptl_absorpt_correction_T_min 0.8499
_exptl_absorpt_correction_type multi-scan
_exptl_absorpt_process_details sadabs
_exptl_crystal_colour green
_exptl_crystal_density_diffrn 1.212
_exptl_crystal_density_method 'not measured'
_exptl_crystal_description plate
_exptl_crystal_F_000 586
_exptl_crystal_size_max 0.25
_exptl_crystal_size_mid 0.13
_exptl_crystal_size_min 0.03
_refine_diff_density_max 1.069
_refine_diff_density_min -0.719
_refine_diff_density_rms 0.110
_refine_ls_extinction_method none
_refine_ls_goodness_of_fit_ref 1.049
_refine_ls_hydrogen_treatment constr
_refine_ls_matrix_type full
_refine_ls_number_parameters 326
_refine_ls_number_reflns 9112
_refine_ls_number_restraints 7
_refine_ls_restrained_S_all 1.079
_refine_ls_R_factor_all 0.0744
_refine_ls_R_factor_gt 0.0486
_refine_ls_shift/su_max 0.002
_refine_ls_shift/su_mean 0.000
_refine_ls_structure_factor_coef Fsqd
_refine_ls_weighting_details 'calc w=1/[\s^2^(Fo^2^)+(0.0926P)^2^+0.0000P] where P=(Fo^2^+2Fc^2^)/3'
_refine_ls_weighting_scheme calc
_refine_ls_wR_factor_gt 0.1307
_refine_ls_wR_factor_ref 0.1632
_reflns_number_gt 6690
_reflns_number_total 9112
_reflns_threshold_expression >2sigma(I)
_cod_data_source_file ja509731z_si_001.cif
_cod_data_source_block 1
_cod_depositor_comments
;
The following automatic conversions were performed:

'_symmetry_cell_setting' value 'Triclinic' changed to 'triclinic'
according to
/home/saulius/struct/COD-crude-data--automatic-downloads/rss-feeds/ACS/lib/dictionaries/cif_core.dic
dictionary named 'cif_core.dic' version 2.4.2 from 2011-04-26.

Automatic conversion script
Id: cif_fix_values 2827 2014-09-09 07:05:25Z andrius 

 Adding full bibliography for 4122835--4122838.cif.
;
_cod_original_cell_volume 1505.8(4)
_cod_original_sg_symbol_H-M P-1
_cod_database_code 4122835

loop_
_symmetry_equiv_pos_as_xyz
'x, y, z'
'-x, -y, -z'

loop_
_atom_site_label
_atom_site_type_symbol
_atom_site_fract_x
_atom_site_fract_y
_atom_site_fract_z
_atom_site_U_iso_or_equiv
_atom_site_adp_type
_atom_site_occupancy
_atom_site_symmetry_multiplicity
_atom_site_calc_flag
_atom_site_refinement_flags
Co1 Co 0.11473(4) 0.32138(3) 0.268934(18) 0.01773(10) Uani 1 1 d .
N1 N -0.0493(3) 0.0933(2) 0.35573(12) 0.0237(4) Uani 1 1 d .
N2 N -0.1713(2) 0.0496(2) 0.23826(11) 0.0218(4) Uani 1 1 d .
O1 O 0.3376(2) 0.63158(19) 0.19413(11) 0.0280(4) Uani 1 1 d .
Si1 Si 0.21086(11) 0.64235(8) 0.25467(5) 0.0343(2) Uani 1 1 d U
Si2 Si 0.33639(8) 0.49061(7) 0.14600(4) 0.02261(16) Uani 1 1 d .
C1 C -0.0454(3) 0.1485(2) 0.28804(13) 0.0194(4) Uani 1 1 d .
C2 C 0.0349(3) 0.4337(3) 0.34193(15) 0.0262(5) Uani 1 1 d .
H2A H -0.0630 0.4513 0.3209 0.031 Uiso 1 1 calc R
H2B H 0.0352 0.4140 0.3960 0.031 Uiso 1 1 calc R
C3 C 0.1895(3) 0.5175(3) 0.32214(14) 0.0236(5) Uani 1 1 d .
H3 H 0.2846 0.5448 0.3652 0.028 Uiso 1 1 calc R
C4 C 0.1998(3) 0.2214(3) 0.19073(15) 0.0234(5) Uani 1 1 d .
H4A H 0.2390 0.1519 0.2093 0.028 Uiso 1 1 calc R
H4B H 0.1371 0.1941 0.1375 0.028 Uiso 1 1 calc R
C5 C 0.3103(3) 0.3603(2) 0.21071(14) 0.0206(5) Uani 1 1 d .
H5 H 0.4151 0.3722 0.2443 0.025 Uiso 1 1 calc R
C6 C -0.1744(4) -0.0369(3) 0.34717(16) 0.0342(6) Uani 1 1 d .
H6 H -0.2004 -0.0948 0.3859 0.041 Uiso 1 1 calc R
C7 C -0.2503(3) -0.0638(3) 0.27386(16) 0.0307(6) Uani 1 1 d .
H7 H -0.3407 -0.1448 0.2505 0.037 Uiso 1 1 calc R
C8 C 0.0469(3) 0.1692(3) 0.42867(14) 0.0229(5) Uani 1 1 d .
C9 C -0.0308(3) 0.2170(3) 0.48280(14) 0.0265(5) Uani 1 1 d .
C10 C 0.0640(3) 0.2992(3) 0.55000(15) 0.0290(6) Uani 1 1 d .
H10 H 0.0115 0.3313 0.5873 0.035 Uiso 1 1 calc R
C11 C 0.2350(3) 0.3364(3) 0.56470(15) 0.0292(6) Uani 1 1 d .
C12 C 0.3080(3) 0.2852(3) 0.51033(15) 0.0286(5) Uani 1 1 d .
H12 H 0.4238 0.3084 0.5200 0.034 Uiso 1 1 calc R
C13 C 0.2177(3) 0.2009(3) 0.44179(15) 0.0249(5) Uani 1 1 d .
C14 C 0.3048(4) 0.1486(4) 0.38477(17) 0.0374(7) Uani 1 1 d .
H14A H 0.3471 0.2164 0.3502 0.056 Uiso 1 1 calc R
H14B H 0.2270 0.0626 0.3542 0.056 Uiso 1 1 calc R
H14C H 0.3968 0.1328 0.4130 0.056 Uiso 1 1 calc R
C15 C 0.3377(4) 0.4294(4) 0.63744(18) 0.0452(8) Uani 1 1 d .
H15A H 0.3455 0.3743 0.6783 0.068 Uiso 1 1 calc R
H15B H 0.2857 0.4920 0.6543 0.068 Uiso 1 1 calc R
H15C H 0.4486 0.4822 0.6269 0.068 Uiso 1 1 calc R
C16 C -0.2133(4) 0.1876(4) 0.46747(18) 0.0434(8) Uani 1 1 d .
H16A H -0.2759 0.0924 0.4734 0.065 Uiso 1 1 calc R
H16B H -0.2430 0.2026 0.4146 0.065 Uiso 1 1 calc R
H16C H -0.2393 0.2486 0.5045 0.065 Uiso 1 1 calc R
C17 C -0.2175(3) 0.0628(3) 0.15914(14) 0.0209(5) Uani 1 1 d .
C18 C -0.2971(3) 0.1515(3) 0.14409(16) 0.0269(5) Uani 1 1 d .
C19 C -0.3285(3) 0.1708(3) 0.06685(17) 0.0304(6) Uani 1 1 d .
H19 H -0.3787 0.2333 0.0555 0.036 Uiso 1 1 calc R
C20 C -0.2884(3) 0.1015(3) 0.00680(15) 0.0287(6) Uani 1 1 d .
C21 C -0.2166(3) 0.0089(3) 0.02395(15) 0.0261(5) Uani 1 1 d .
H21 H -0.1928 -0.0419 -0.0172 0.031 Uiso 1 1 calc R
C22 C -0.1786(3) -0.0115(2) 0.10008(14) 0.0218(5) Uani 1 1 d .
C23 C -0.0962(3) -0.1096(3) 0.11728(16) 0.0262(5) Uani 1 1 d .
H23A H -0.0028 -0.0652 0.1593 0.039 Uiso 1 1 calc R
H23B H -0.0565 -0.1359 0.0708 0.039 Uiso 1 1 calc R
H23C H -0.1758 -0.1912 0.1330 0.039 Uiso 1 1 calc R
C24 C -0.3235(4) 0.1247(4) -0.07541(18) 0.0427(8) Uani 1 1 d .
H24A H -0.4310 0.1327 -0.0841 0.064 Uiso 1 1 calc R
H24B H -0.3250 0.0475 -0.1111 0.064 Uiso 1 1 calc R
H24C H -0.2374 0.2091 -0.0846 0.064 Uiso 1 1 calc R
C25 C -0.3556(4) 0.2201(4) 0.20796(19) 0.0410(7) Uani 1 1 d .
H25A H -0.4692 0.1625 0.2124 0.062 Uiso 1 1 calc R
H25B H -0.3514 0.3091 0.1955 0.062 Uiso 1 1 calc R
H25C H -0.2838 0.2331 0.2572 0.062 Uiso 1 1 calc R
C26 C 0.0040(5) 0.6104(5) 0.1995(3) 0.0719(15) Uani 1 1 d .
H26A H 0.0173 0.6662 0.1574 0.108 Uiso 1 1 calc R
H26B H -0.0635 0.6348 0.2343 0.108 Uiso 1 1 calc R
H26C H -0.0503 0.5135 0.1777 0.108 Uiso 1 1 calc R
C27 C 0.2999(6) 0.8202(4) 0.3040(3) 0.0660(10) Uani 1 1 d U
H27A H 0.4030 0.8356 0.3378 0.099 Uiso 1 1 calc R
H27B H 0.2217 0.8367 0.3351 0.099 Uiso 1 1 calc R
H27C H 0.3225 0.8828 0.2653 0.099 Uiso 1 1 calc R
C28 C 0.1689(4) 0.4269(4) 0.06051(18) 0.0432(8) Uani 1 1 d .
H28A H 0.0618 0.3872 0.0781 0.065 Uiso 1 1 calc R
H28B H 0.1858 0.3569 0.0260 0.065 Uiso 1 1 calc R
H28C H 0.1712 0.5030 0.0326 0.065 Uiso 1 1 calc R
C29 C 0.5402(4) 0.5423(3) 0.11145(17) 0.0350(6) Uani 1 1 d .
H29A H 0.5497 0.6118 0.0773 0.052 Uiso 1 1 calc R
H29B H 0.5492 0.4624 0.0829 0.052 Uiso 1 1 calc R
H29C H 0.6288 0.5800 0.1560 0.052 Uiso 1 1 calc R

loop_
_atom_site_aniso_label
_atom_site_aniso_U_11
_atom_site_aniso_U_22
_atom_site_aniso_U_33
_atom_site_aniso_U_23
_atom_site_aniso_U_13
_atom_site_aniso_U_12
Co1 0.01797(16) 0.01519(16) 0.02083(17) 0.00216(11) 0.00539(11) 0.00670(12)
N1 0.0276(10) 0.0182(10) 0.0222(10) 0.0040(8) 0.0038(8) 0.0052(8)
N2 0.0219(9) 0.0197(10) 0.0212(10) 0.0023(8) 0.0036(8) 0.0051(8)
O1 0.0344(10) 0.0190(9) 0.0350(10) 0.0077(7) 0.0159(8) 0.0114(8)
Si1 0.0429(5) 0.0211(4) 0.0513(5) 0.0147(3) 0.0278(4) 0.0186(3)
Si2 0.0214(3) 0.0213(3) 0.0229(3) 0.0019(3) 0.0059(3) 0.0052(3)
C1 0.0208(10) 0.0190(11) 0.0211(11) 0.0042(9) 0.0074(8) 0.0091(9)
C2 0.0340(13) 0.0207(12) 0.0302(13) 0.0044(10) 0.0153(11) 0.0147(11)
C3 0.0286(12) 0.0186(12) 0.0245(12) -0.0001(9) 0.0053(9) 0.0105(10)
C4 0.0240(11) 0.0179(11) 0.0284(12) -0.0001(9) 0.0093(9) 0.0074(9)
C5 0.0187(10) 0.0190(11) 0.0226(11) -0.0013(9) 0.0047(8) 0.0063(9)
C6 0.0414(16) 0.0245(14) 0.0288(13) 0.0080(11) 0.0076(11) 0.0020(12)
C7 0.0303(13) 0.0199(12) 0.0323(14) 0.0037(10) 0.0061(11) -0.0017(10)
C8 0.0289(12) 0.0183(11) 0.0203(11) 0.0049(9) 0.0036(9) 0.0070(10)
C9 0.0272(12) 0.0291(14) 0.0224(12) 0.0054(10) 0.0051(9) 0.0090(11)
C10 0.0331(13) 0.0328(15) 0.0226(12) 0.0019(10) 0.0061(10) 0.0144(12)
C11 0.0333(13) 0.0284(14) 0.0249(12) -0.0010(10) 0.0001(10) 0.0130(11)
C12 0.0277(12) 0.0339(15) 0.0274(13) 0.0013(11) 0.0015(10) 0.0170(11)
C13 0.0300(12) 0.0234(12) 0.0251(12) 0.0041(10) 0.0041(10) 0.0144(10)
C14 0.0426(16) 0.0429(18) 0.0342(15) -0.0011(13) 0.0051(12) 0.0269(15)
C15 0.0409(17) 0.056(2) 0.0329(16) -0.0134(15) -0.0035(13) 0.0192(16)
C16 0.0321(15) 0.067(2) 0.0318(15) 0.0029(15) 0.0093(12) 0.0191(16)
C17 0.0157(10) 0.0223(12) 0.0226(11) 0.0030(9) 0.0013(8) 0.0054(9)
C18 0.0203(11) 0.0254(13) 0.0338(13) 0.0009(10) 0.0006(10) 0.0093(10)
C19 0.0224(12) 0.0270(14) 0.0398(15) 0.0070(11) -0.0039(10) 0.0093(10)
C20 0.0217(11) 0.0306(14) 0.0286(13) 0.0103(11) 0.0005(10) 0.0037(10)
C21 0.0220(11) 0.0267(13) 0.0247(12) 0.0015(10) 0.0029(9) 0.0045(10)
C22 0.0170(10) 0.0172(11) 0.0269(12) 0.0014(9) 0.0009(9) 0.0030(9)
C23 0.0272(12) 0.0183(12) 0.0330(13) 0.0020(10) 0.0055(10) 0.0085(10)
C24 0.0340(15) 0.051(2) 0.0342(15) 0.0173(14) -0.0024(12) 0.0059(14)
C25 0.0339(15) 0.048(2) 0.0463(17) -0.0057(15) 0.0000(13) 0.0264(15)
C26 0.062(2) 0.116(4) 0.087(3) 0.072(3) 0.040(2) 0.068(3)
C27 0.0828(19) 0.0416(14) 0.0741(18) 0.0021(13) 0.0412(15) 0.0177(13)
C28 0.0411(17) 0.046(2) 0.0350(16) 0.0067(14) -0.0035(13) 0.0105(15)
C29 0.0328(14) 0.0358(16) 0.0361(15) 0.0071(12) 0.0167(12) 0.0094(12)

loop_
_atom_type_symbol
_atom_type_description
_atom_type_scat_dispersion_real
_atom_type_scat_dispersion_imag
_atom_type_scat_source
C C 0.0033 0.0016 'International Tables Vol C Tables 4.2.6.8 and 6.1.1.4'
H H 0.0000 0.0000 'International Tables Vol C Tables 4.2.6.8 and 6.1.1.4'
N N 0.0061 0.0033 'International Tables Vol C Tables 4.2.6.8 and 6.1.1.4'
O O 0.0106 0.0060 'International Tables Vol C Tables 4.2.6.8 and 6.1.1.4'
Si Si 0.0817 0.0704 'International Tables Vol C Tables 4.2.6.8 and 6.1.1.4'
Co Co 0.3494 0.9721 'International Tables Vol C Tables 4.2.6.8 and 6.1.1.4'

loop_
_geom_angle_atom_site_label_1
_geom_angle_atom_site_label_2
_geom_angle_atom_site_label_3
_geom_angle
C1 Co1 C2 93.21(10)
C1 Co1 C4 90.77(10)
C2 Co1 C4 175.40(10)
C1 Co1 C5 130.42(10)
C2 Co1 C5 135.58(10)
C4 Co1 C5 40.98(9)
C1 Co1 C3 133.03(10)
C2 Co1 C3 41.21(10)
C4 Co1 C3 135.36(10)
C5 Co1 C3 94.42(10)
C1 N1 C6 111.5(2)
C1 N1 C8 123.4(2)
C6 N1 C8 124.5(2)
C1 N2 C7 111.8(2)
C1 N2 C17 123.6(2)
C7 N2 C17 124.6(2)
Si2 O1 Si1 126.58(12)
O1 Si1 C3 110.56(11)
O1 Si1 C27 105.68(15)
C3 Si1 C27 112.71(18)
O1 Si1 C26 109.91(16)
C3 Si1 C26 109.40(15)
C27 Si1 C26 108.5(2)
O1 Si2 C5 109.66(10)
O1 Si2 C29 104.89(12)
C5 Si2 C29 111.81(13)
O1 Si2 C28 110.54(15)
C5 Si2 C28 110.72(14)
C29 Si2 C28 109.07(15)
N2 C1 N1 103.2(2)
N2 C1 Co1 129.79(17)
N1 C1 Co1 126.88(18)
C3 C2 Co1 69.87(14)
C3 C2 H2A 116.7
Co1 C2 H2A 116.7
C3 C2 H2B 116.7
Co1 C2 H2B 116.7
H2A C2 H2B 113.7
C2 C3 Si1 123.6(2)
C2 C3 Co1 68.93(14)
Si1 C3 Co1 113.73(13)
C2 C3 H3 114.2
Si1 C3 H3 114.2
Co1 C3 H3 114.2
C5 C4 Co1 69.63(14)
C5 C4 H4A 116.7
Co1 C4 H4A 116.7
C5 C4 H4B 116.7
Co1 C4 H4B 116.7
H4A C4 H4B 113.7
C4 C5 Si2 124.31(19)
C4 C5 Co1 69.39(13)
Si2 C5 Co1 115.86(12)
C4 C5 H5 113.3
Si2 C5 H5 113.3
Co1 C5 H5 113.3
C7 C6 N1 106.6(2)
C7 C6 H6 126.7
N1 C6 H6 126.7
C6 C7 N2 106.9(2)
C6 C7 H7 126.5
N2 C7 H7 126.5
C9 C8 C13 121.5(2)
C9 C8 N1 118.7(2)
C13 C8 N1 119.7(2)
C10 C9 C8 118.6(2)
C10 C9 C16 119.7(3)
C8 C9 C16 121.5(2)
C9 C10 C11 122.0(3)
C9 C10 H10 119.0
C11 C10 H10 119.0
C12 C11 C10 117.9(2)
C12 C11 C15 120.7(3)
C10 C11 C15 121.4(3)
C11 C12 C13 122.4(2)
C11 C12 H12 118.8
C13 C12 H12 118.8
C12 C13 C8 117.5(2)
C12 C13 C14 119.9(2)
C8 C13 C14 122.6(2)
C13 C14 H14A 109.5
C13 C14 H14B 109.5
H14A C14 H14B 109.5
C13 C14 H14C 109.5
H14A C14 H14C 109.5
H14B C14 H14C 109.5
C11 C15 H15A 109.5
C11 C15 H15B 109.5
H15A C15 H15B 109.5
C11 C15 H15C 109.5
H15A C15 H15C 109.5
H15B C15 H15C 109.5
C9 C16 H16A 109.5
C9 C16 H16B 109.5
H16A C16 H16B 109.5
C9 C16 H16C 109.5
H16A C16 H16C 109.5
H16B C16 H16C 109.5
C22 C17 C18 122.2(2)
C22 C17 N2 118.9(2)
C18 C17 N2 118.9(2)
C17 C18 C19 117.6(2)
C17 C18 C25 121.7(2)
C19 C18 C25 120.6(3)
C20 C19 C18 122.0(3)
C20 C19 H19 119.0
C18 C19 H19 119.0
C19 C20 C21 118.5(2)
C19 C20 C24 120.6(3)
C21 C20 C24 120.9(3)
C20 C21 C22 121.9(3)
C20 C21 H21 119.1
C22 C21 H21 119.1
C17 C22 C21 117.7(2)
C17 C22 C23 121.5(2)
C21 C22 C23 120.8(2)
C22 C23 H23A 109.5
C22 C23 H23B 109.5
H23A C23 H23B 109.5
C22 C23 H23C 109.5
H23A C23 H23C 109.5
H23B C23 H23C 109.5
C20 C24 H24A 109.5
C20 C24 H24B 109.5
H24A C24 H24B 109.5
C20 C24 H24C 109.5
H24A C24 H24C 109.5
H24B C24 H24C 109.5
C18 C25 H25A 109.5
C18 C25 H25B 109.5
H25A C25 H25B 109.5
C18 C25 H25C 109.5
H25A C25 H25C 109.5
H25B C25 H25C 109.5
Si1 C26 H26A 109.5
Si1 C26 H26B 109.5
H26A C26 H26B 109.5
Si1 C26 H26C 109.5
H26A C26 H26C 109.5
H26B C26 H26C 109.5
Si1 C27 H27A 109.5
Si1 C27 H27B 109.5
H27A C27 H27B 109.5
Si1 C27 H27C 109.5
H27A C27 H27C 109.5
H27B C27 H27C 109.5
Si2 C28 H28A 109.5
Si2 C28 H28B 109.5
H28A C28 H28B 109.5
Si2 C28 H28C 109.5
H28A C28 H28C 109.5
H28B C28 H28C 109.5
Si2 C29 H29A 109.5
Si2 C29 H29B 109.5
H29A C29 H29B 109.5
Si2 C29 H29C 109.5
H29A C29 H29C 109.5
H29B C29 H29C 109.5

loop_
_geom_bond_atom_site_label_1
_geom_bond_atom_site_label_2
_geom_bond_distance
Co1 C1 1.947(2)
Co1 C2 2.024(2)
Co1 C4 2.029(2)
Co1 C5 2.032(2)
Co1 C3 2.036(3)
N1 C1 1.372(3)
N1 C6 1.399(3)
N1 C8 1.441(3)
N2 C1 1.363(3)
N2 C7 1.395(3)
N2 C17 1.438(3)
O1 Si2 1.647(2)
O1 Si1 1.6500(19)
Si1 C3 1.832(3)
Si1 C27 1.842(4)
Si1 C26 1.865(4)
Si2 C5 1.838(3)
Si2 C29 1.864(3)
Si2 C28 1.866(3)
C2 C3 1.429(4)
C2 H2A 0.9900
C2 H2B 0.9900
C3 H3 1.0000
C4 C5 1.422(3)
C4 H4A 0.9900
C4 H4B 0.9900
C5 H5 1.0000
C6 C7 1.337(4)
C6 H6 0.9500
C7 H7 0.9500
C8 C9 1.393(4)
C8 C13 1.405(4)
C9 C10 1.381(4)
C9 C16 1.510(4)
C10 C11 1.399(4)
C10 H10 0.9500
C11 C12 1.385(4)
C11 C15 1.510(4)
C12 C13 1.396(4)
C12 H12 0.9500
C13 C14 1.510(4)
C14 H14A 0.9800
C14 H14B 0.9800
C14 H14C 0.9800
C15 H15A 0.9800
C15 H15B 0.9800
C15 H15C 0.9800
C16 H16A 0.9800
C16 H16B 0.9800
C16 H16C 0.9800
C17 C22 1.393(4)
C17 C18 1.396(4)
C18 C19 1.403(4)
C18 C25 1.519(4)
C19 C20 1.381(4)
C19 H19 0.9500
C20 C21 1.391(4)
C20 C24 1.504(4)
C21 C22 1.398(3)
C21 H21 0.9500
C22 C23 1.509(4)
C23 H23A 0.9800
C23 H23B 0.9800
C23 H23C 0.9800
C24 H24A 0.9800
C24 H24B 0.9800
C24 H24C 0.9800
C25 H25A 0.9800
C25 H25B 0.9800
C25 H25C 0.9800
C26 H26A 0.9800
C26 H26B 0.9800
C26 H26C 0.9800
C27 H27A 0.9800
C27 H27B 0.9800
C27 H27C 0.9800
C28 H28A 0.9800
C28 H28B 0.9800
C28 H28C 0.9800
C29 H29A 0.9800
C29 H29B 0.9800
C29 H29C 0.9800

loop_
_geom_torsion_atom_site_label_1
_geom_torsion_atom_site_label_2
_geom_torsion_atom_site_label_3
_geom_torsion_atom_site_label_4
_geom_torsion
Si2 O1 Si1 C3 46.56(19)
Si2 O1 Si1 C27 168.8(2)
Si2 O1 Si1 C26 -74.3(2)
Si1 O1 Si2 C5 -44.30(18)
Si1 O1 Si2 C29 -164.52(16)
Si1 O1 Si2 C28 78.05(19)
C7 N2 C1 N1 -0.3(3)
C17 N2 C1 N1 178.8(2)
C7 N2 C1 Co1 175.48(19)
C17 N2 C1 Co1 -5.4(4)
C6 N1 C1 N2 0.3(3)
C8 N1 C1 N2 -170.8(2)
C6 N1 C1 Co1 -175.7(2)
C8 N1 C1 Co1 13.2(3)
C2 Co1 C1 N2 117.2(2)
C4 Co1 C1 N2 -60.5(2)
C5 Co1 C1 N2 -71.9(3)
C3 Co1 C1 N2 129.1(2)
C2 Co1 C1 N1 -67.9(2)
C4 Co1 C1 N1 114.4(2)
C5 Co1 C1 N1 103.0(2)
C3 Co1 C1 N1 -56.0(3)
C1 Co1 C2 C3 166.79(16)
C4 Co1 C2 C3 -43.4(14)
C5 Co1 C2 C3 -3.3(2)
Co1 C2 C3 Si1 105.19(19)
O1 Si1 C3 C2 -135.4(2)
C27 Si1 C3 C2 106.6(3)
C26 Si1 C3 C2 -14.2(3)
O1 Si1 C3 Co1 -55.75(16)
C27 Si1 C3 Co1 -173.78(18)
C26 Si1 C3 Co1 65.4(2)
C1 Co1 C3 C2 -18.2(2)
C4 Co1 C3 C2 175.51(16)
C5 Co1 C3 C2 177.69(16)
C1 Co1 C3 Si1 -136.73(13)
C2 Co1 C3 Si1 -118.5(2)
C4 Co1 C3 Si1 57.0(2)
C5 Co1 C3 Si1 59.16(14)
C1 Co1 C4 C5 -166.71(15)
C2 Co1 C4 C5 43.4(14)
C3 Co1 C4 C5 3.3(2)
Co1 C4 C5 Si2 -107.91(18)
O1 Si2 C5 C4 134.5(2)
C29 Si2 C5 C4 -109.6(2)
C28 Si2 C5 C4 12.2(3)
O1 Si2 C5 Co1 52.70(15)
C29 Si2 C5 Co1 168.60(13)
C28 Si2 C5 Co1 -69.55(18)
C1 Co1 C5 C4 17.6(2)
C2 Co1 C5 C4 -175.48(16)
C3 Co1 C5 C4 -177.66(15)
C1 Co1 C5 Si2 136.71(13)
C2 Co1 C5 Si2 -56.3(2)
C4 Co1 C5 Si2 119.1(2)
C3 Co1 C5 Si2 -58.52(14)
C1 N1 C6 C7 -0.2(3)
C8 N1 C6 C7 170.8(3)
N1 C6 C7 N2 0.0(3)
C1 N2 C7 C6 0.2(3)
C17 N2 C7 C6 -178.9(3)
C1 N1 C8 C9 102.1(3)
C6 N1 C8 C9 -67.8(3)
C1 N1 C8 C13 -73.9(3)
C6 N1 C8 C13 116.2(3)
C13 C8 C9 C10 1.2(4)
N1 C8 C9 C10 -174.8(2)
C13 C8 C9 C16 177.6(3)
N1 C8 C9 C16 1.7(4)
C8 C9 C10 C11 0.6(4)
C16 C9 C10 C11 -176.0(3)
C9 C10 C11 C12 -1.7(4)
C9 C10 C11 C15 178.4(3)
C10 C11 C12 C13 1.1(4)
C15 C11 C12 C13 -178.9(3)
C11 C12 C13 C8 0.5(4)
C11 C12 C13 C14 179.9(3)
C9 C8 C13 C12 -1.7(4)
N1 C8 C13 C12 174.2(2)
C9 C8 C13 C14 178.9(3)
N1 C8 C13 C14 -5.2(4)
C1 N2 C17 C22 106.7(3)
C7 N2 C17 C22 -74.4(3)
C1 N2 C17 C18 -72.2(3)
C7 N2 C17 C18 106.8(3)
C22 C17 C18 C19 -3.9(4)
N2 C17 C18 C19 174.8(2)
C22 C17 C18 C25 173.3(2)
N2 C17 C18 C25 -8.0(4)
C17 C18 C19 C20 2.4(4)
C25 C18 C19 C20 -174.9(3)
C18 C19 C20 C21 0.8(4)
C18 C19 C20 C24 -179.9(3)
C19 C20 C21 C22 -2.5(4)
C24 C20 C21 C22 178.2(2)
C18 C17 C22 C21 2.3(4)
N2 C17 C22 C21 -176.5(2)
C18 C17 C22 C23 -178.5(2)
N2 C17 C22 C23 2.7(3)
C20 C21 C22 C17 1.0(4)
C20 C21 C22 C23 -178.2(2)
